data_1572069
loop_
_publ_author_name
'K\"orner, Lukas'
'Bockfeld, Dirk'
'Bannenberg, Thomas'
'Tamm, Matthias'

_publ_section_title
;
 2,3-Diamino-4,5-diarylcyclopentadienone iron carbonyl complexes as
 catalysts for reductive amination reactions
;
_journal_issue 16
_journal_name_full 'Catalysis Science &amp; Technology'
_journal_page_first 4522
_journal_page_last 4532
_journal_paper_doi 10.1039/D4CY00372A
_journal_volume 14
_journal_year 2024
_chemical_formula_moiety '(C31 H33 Fe N3 O3),0.5 (C7 H8)'
_chemical_formula_sum 'C34.5 H37 Fe N3 O3'
_chemical_formula_weight 597.52
_space_group_crystal_system monoclinic
_space_group_IT_number 14
_space_group_name_Hall '-P 2ybc'
_space_group_name_H-M_alt 'P 1 21/c 1'
_atom_sites_solution_hydrogens geom
_atom_sites_solution_primary iterative
_atom_sites_solution_secondary difmap
_audit_creation_method SHELXL-2018/3
_audit_update_record
;
2024-03-06 deposited with the CCDC.	2024-07-05 downloaded from the CCDC.
;
_cell_angle_alpha 90
_cell_angle_beta 117.667(5)
_cell_angle_gamma 90
_cell_formula_units_Z 4
_cell_length_a 11.3890(5)
_cell_length_b 28.6159(7)
_cell_length_c 10.6867(5)
_cell_measurement_reflns_used 52831
_cell_measurement_temperature 100(2)
_cell_measurement_theta_max 45.0000
_cell_measurement_theta_min 2.2480
_cell_volume 3084.6(3)
_computing_cell_refinement 'CrysAlisPro 1.171.41.122a (Rigaku OD, 2021)'
_computing_data_collection 'CrysAlisPro 1.171.41.122a (Rigaku OD, 2021)'
_computing_data_reduction 'CrysAlisPro 1.171.41.122a (Rigaku OD, 2021)'
_computing_publication_material 'OLEX2 v1.3 (O. V. Dolomanov et al., J. Appl. Cryst., 2009, 42, 339-341)'
_computing_structure_refinement 'SHELXL-2018/3 (G. M. Sheldrick, Acta Cryst., 2015, C71, 3-8)'
_computing_structure_solution 'SHELXT 2018/2 (G. M. Sheldrick, Acta Cryst., 2015, A71, 3-8)'
_diffrn_ambient_environment N~2~
_diffrn_ambient_temperature 100(2)
_diffrn_detector 'Hybrid Pixel Array Detector'
_diffrn_detector_area_resol_mean 10.0000
_diffrn_detector_type HyPix
_diffrn_measured_fraction_theta_full 0.999
_diffrn_measured_fraction_theta_max 1.000
_diffrn_measurement_device 'four-circle diffractometer'
_diffrn_measurement_device_type 'XtaLAB Synergy, Single source at offset/far, HyPix'
_diffrn_measurement_method '\w scans'
_diffrn_radiation_monochromator mirror
_diffrn_radiation_probe x-ray
_diffrn_radiation_type 'Mo K\a'
_diffrn_radiation_wavelength 0.71073
_diffrn_reflns_av_R_equivalents 0.0723
_diffrn_reflns_av_unetI/netI 0.0349
_diffrn_reflns_Laue_measured_fraction_full 0.999
_diffrn_reflns_Laue_measured_fraction_max 1.000
_diffrn_reflns_limit_h_max 19
_diffrn_reflns_limit_h_min -19
_diffrn_reflns_limit_k_max 50
_diffrn_reflns_limit_k_min -50
_diffrn_reflns_limit_l_max 18
_diffrn_reflns_limit_l_min -18
_diffrn_reflns_number 202323
_diffrn_reflns_point_group_measured_fraction_full 0.999
_diffrn_reflns_point_group_measured_fraction_max 1.000
_diffrn_reflns_theta_full 25.242
_diffrn_reflns_theta_max 38.567
_diffrn_reflns_theta_min 2.141
_diffrn_source 'micro-focus sealed X-ray tube'
_diffrn_source_type 'PhotonJet (Mo) X-ray Source'
_exptl_absorpt_coefficient_mu 0.527
_exptl_absorpt_correction_T_max 1.00000
_exptl_absorpt_correction_T_min 0.84183
_exptl_absorpt_correction_type multi-scan
_exptl_absorpt_process_details
;
CrysAlisPro 1.171.41.122a (Rigaku Oxford Diffraction, 2021)
Empirical absorption correction using spherical harmonics,
implemented in SCALE3 ABSPACK scaling algorithm.
;
_exptl_crystal_colour yellow
_exptl_crystal_density_diffrn 1.287
_exptl_crystal_description irregular
_exptl_crystal_F_000 1260
_exptl_crystal_size_max 0.200
_exptl_crystal_size_mid 0.130
_exptl_crystal_size_min 0.100
_refine_diff_density_max 0.832
_refine_diff_density_min -0.435
_refine_diff_density_rms 0.077
_refine_ls_extinction_method none
_refine_ls_goodness_of_fit_ref 1.056
_refine_ls_hydrogen_treatment constr
_refine_ls_matrix_type full
_refine_ls_number_parameters 445
_refine_ls_number_reflns 17413
_refine_ls_number_restraints 42
_refine_ls_restrained_S_all 1.064
_refine_ls_R_factor_all 0.0724
_refine_ls_R_factor_gt 0.0522
_refine_ls_shift/su_max 0.001
_refine_ls_shift/su_mean 0.000
_refine_ls_structure_factor_coef Fsqd
_refine_ls_weighting_details 'w=1/[\s^2^(Fo^2^)+(0.0570P)^2^+1.3905P] where P=(Fo^2^+2Fc^2^)/3'
_refine_ls_weighting_scheme calc
_refine_ls_wR_factor_gt 0.1229
_refine_ls_wR_factor_ref 0.1312
_reflns_Friedel_coverage 0.000
_reflns_number_gt 13594
_reflns_number_total 17413
_reflns_threshold_expression 'I > 2\s(I)'
_cod_data_source_file d4cy00372a3.cif
_cod_data_source_block lk31db
_cod_depositor_comments 'Adding full bibliography for 1572060--1572070.cif.'
_cod_original_cell_volume 3084.6(2)
_cod_original_sg_symbol_H-M 'P 21/c'
_cod_original_formula_sum 'C34.50 H37 Fe N3 O3'
_cod_database_code 1572069
_shelx_shelxl_version_number 2018/3
_shelx_space_group_comment
;
The symmetry employed for this shelxl refinement is uniquely defined
by the following loop, which should always be used as a source of
symmetry information in preference to the above space-group names.
They are only intended as comments.
;
_shelx_estimated_absorpt_t_min 0.902
_shelx_estimated_absorpt_t_max 0.949
_oxdiff_exptl_absorpt_empirical_full_min 0.772
_oxdiff_exptl_absorpt_empirical_full_max 1.317
_oxdiff_exptl_absorpt_empirical_details
;
Empirical correction (ABSPACK) includes:
- Absorption correction using spherical harmonics
- Frame scaling
- Detector area scaling
;

loop_
_space_group_symop_operation_xyz
'x, y, z'
'-x, y+1/2, -z+1/2'
'-x, -y, -z'
'x, -y-1/2, z-1/2'

loop_
_atom_site_label
_atom_site_type_symbol
_atom_site_fract_x
_atom_site_fract_y
_atom_site_fract_z
_atom_site_U_iso_or_equiv
_atom_site_adp_type
_atom_site_occupancy
_atom_site_site_symmetry_order
_atom_site_calc_flag
_atom_site_refinement_flags_posn
_atom_site_refinement_flags_adp
_atom_site_refinement_flags_occupancy
_atom_site_disorder_assembly
_atom_site_disorder_group
Fe1 Fe 0.78364(2) 0.41760(2) 0.36422(2) 0.01520(4) Uani 1 1 d . . . . .
O1 O 0.50523(9) 0.48438(3) 0.21907(9) 0.02290(16) Uani 1 1 d . . . . .
O2 O 1.05343(9) 0.41702(4) 0.60117(10) 0.02669(18) Uani 1 1 d . . . . .
N2 N 0.77467(9) 0.39888(3) 0.65207(10) 0.01845(16) Uani 1 1 d . . . . .
N1 N 0.70849(9) 0.49703(3) 0.53467(10) 0.01767(15) Uani 1 1 d . . . . .
N3 N 0.78990(9) 0.47091(4) 0.25317(10) 0.01892(16) Uani 1 1 d . . . . .
O3 O 0.85163(15) 0.34828(5) 0.20684(15) 0.0446(3) Uani 1 1 d . . . . .
C4 C 0.57997(10) 0.40418(4) 0.26321(11) 0.01749(17) Uani 1 1 d . . . . .
C2 C 0.70402(10) 0.40926(4) 0.50771(11) 0.01631(16) Uani 1 1 d . . . . .
C22 C 0.49820(11) 0.38676(4) 0.11789(12) 0.02037(19) Uani 1 1 d . . . . .
C28 C 0.78558(10) 0.49927(4) 0.17559(11) 0.01778(17) Uani 1 1 d . . . . .
C6 C 0.84854(11) 0.50170(4) 0.63978(12) 0.02000(18) Uani 1 1 d . . . . .
H6A H 0.901442 0.510913 0.591922 0.024 Uiso 1 1 calc R U . . .
H6B H 0.882191 0.471230 0.686665 0.024 Uiso 1 1 calc R U . . .
C30 C 0.94828(11) 0.41900(4) 0.50665(12) 0.01893(17) Uani 1 1 d . . . . .
C1 C 0.67293(10) 0.45640(4) 0.45311(11) 0.01565(16) Uani 1 1 d . . . . .
C5 C 0.57217(10) 0.45302(4) 0.30099(11) 0.01761(17) Uani 1 1 d . . . . .
C10 C 0.65707(12) 0.54144(4) 0.46077(14) 0.0248(2) Uani 1 1 d . . . . .
H10A H 0.563226 0.537524 0.389314 0.030 Uiso 1 1 calc R U . . .
H10B H 0.708283 0.550784 0.411141 0.030 Uiso 1 1 calc R U . . .
C29 C 0.77910(12) 0.53350(4) 0.07229(12) 0.02142(19) Uani 1 1 d . . . . .
H29A H 0.696724 0.529217 -0.015719 0.032 Uiso 1 1 calc R U . . .
H29B H 0.855106 0.529352 0.053862 0.032 Uiso 1 1 calc R U . . .
H29C H 0.781114 0.565035 0.108997 0.032 Uiso 1 1 calc R U . . .
C11 C 0.84804(12) 0.35480(4) 0.69807(13) 0.0231(2) Uani 1 1 d . . . . .
H11A H 0.887240 0.346776 0.635308 0.028 Uiso 1 1 calc R U . . .
H11B H 0.786974 0.329318 0.692434 0.028 Uiso 1 1 calc R U . . .
C3 C 0.64820(10) 0.37696(4) 0.39111(12) 0.01731(17) Uani 1 1 d . . . . .
C16 C 0.63260(12) 0.32584(4) 0.40416(13) 0.0219(2) Uani 1 1 d . . . . .
C31 C 0.82571(13) 0.37554(5) 0.26858(14) 0.0248(2) Uani 1 1 d . . . . .
C23 C 0.39969(13) 0.35301(5) 0.08753(15) 0.0282(2) Uani 1 1 d . . . . .
H23 H 0.386864 0.339893 0.161941 0.034 Uiso 1 1 calc R U . . .
C9 C 0.66750(14) 0.57937(5) 0.56507(18) 0.0312(3) Uani 1 1 d . . . . .
H9A H 0.609790 0.571196 0.608187 0.037 Uiso 1 1 calc R U . . .
H9B H 0.635573 0.609312 0.513991 0.037 Uiso 1 1 calc R U . . .
C7 C 0.86451(17) 0.53820(5) 0.74989(15) 0.0330(3) Uani 1 1 d . . . . .
H7A H 0.959637 0.541520 0.817976 0.040 Uiso 1 1 calc R U . . .
H7B H 0.817274 0.527709 0.802704 0.040 Uiso 1 1 calc R U . . .
C15 C 0.71335(13) 0.41411(5) 0.73904(14) 0.0250(2) Uani 1 1 d . . . . .
H15A H 0.645156 0.391164 0.731082 0.030 Uiso 1 1 calc R U . . .
H15B H 0.669165 0.444628 0.704396 0.030 Uiso 1 1 calc R U . . .
C27 C 0.51267(13) 0.40623(5) 0.00611(13) 0.0272(2) Uani 1 1 d . . . . .
H27 H 0.577622 0.429726 0.024656 0.033 Uiso 1 1 calc R U . . .
C8 C 0.80967(15) 0.58545(5) 0.68149(16) 0.0298(3) Uani 1 1 d . . . . .
H8A H 0.865294 0.598405 0.641033 0.036 Uiso 1 1 calc R U . . .
H8B H 0.811537 0.607596 0.753557 0.036 Uiso 1 1 calc R U . . .
C12 C 0.95721(15) 0.35979(6) 0.84931(15) 0.0335(3) Uani 1 1 d . . . . .
H12A H 1.004995 0.329750 0.881657 0.040 Uiso 1 1 calc R U . . .
H12B H 1.021541 0.383778 0.853395 0.040 Uiso 1 1 calc R U . . .
C26 C 0.43318(15) 0.39164(6) -0.13207(15) 0.0348(3) Uani 1 1 d . . . . .
H26 H 0.444767 0.404940 -0.207051 0.042 Uiso 1 1 calc R U . . .
C25 C 0.33689(16) 0.35769(6) -0.16079(16) 0.0382(4) Uani 1 1 d . . . . .
H25 H 0.282698 0.347675 -0.255188 0.046 Uiso 1 1 calc R U . . .
C14 C 0.81734(18) 0.41862(6) 0.89305(15) 0.0343(3) Uani 1 1 d . . . . .
H14A H 0.772999 0.425397 0.951742 0.041 Uiso 1 1 calc R U . . .
H14B H 0.877064 0.445082 0.903021 0.041 Uiso 1 1 calc R U . . .
C24 C 0.32030(15) 0.33853(5) -0.05122(17) 0.0361(3) Uani 1 1 d . . . . .
H24 H 0.254355 0.315351 -0.070652 0.043 Uiso 1 1 calc R U . . .
C13 C 0.89896(19) 0.37380(6) 0.94583(15) 0.0398(4) Uani 1 1 d . . . . .
H13A H 0.971434 0.378780 1.042725 0.048 Uiso 1 1 calc R U . . .
H13B H 0.841777 0.348312 0.949306 0.048 Uiso 1 1 calc R U . . .
C19 C 0.5960(2) 0.23046(5) 0.4377(2) 0.0439(4) Uani 1 1 d . . . . .
H19 H 0.594125 0.198119 0.456661 0.053 Uiso 0.587(10) 1 calc R U P A 1
H19A H 0.581624 0.198308 0.447951 0.053 Uiso 0.413(10) 1 calc R U P A 2
C21 C 0.5750(4) 0.31133(15) 0.4929(5) 0.0261(6) Uani 0.587(10) 1 d . . P A 1
H21 H 0.550115 0.334136 0.540775 0.031 Uiso 0.587(10) 1 calc R U P A 1
C17 C 0.6568(4) 0.29184(9) 0.3271(5) 0.0282(6) Uani 0.587(10) 1 d . . P A 1
H17 H 0.687647 0.300849 0.261958 0.034 Uiso 0.587(10) 1 calc R U P A 1
C20 C 0.5558(5) 0.26412(15) 0.5089(7) 0.0355(9) Uani 0.587(10) 1 d . . P A 1
H20 H 0.516639 0.254451 0.566155 0.043 Uiso 0.587(10) 1 calc R U P A 1
C18 C 0.6369(4) 0.24448(11) 0.3432(6) 0.0373(8) Uani 0.587(10) 1 d . . P A 1
H18 H 0.652109 0.221900 0.287153 0.045 Uiso 0.587(10) 1 calc R U P A 1
C17A C 0.7159(10) 0.29313(14) 0.3839(9) 0.0390(17) Uani 0.413(10) 1 d . . P A 2
H17A H 0.781953 0.303274 0.359304 0.047 Uiso 0.413(10) 1 calc R U P A 2
C18A C 0.6986(12) 0.24575(15) 0.4010(9) 0.050(2) Uani 0.413(10) 1 d . . P A 2
H18A H 0.753768 0.223281 0.388764 0.060 Uiso 0.413(10) 1 calc R U P A 2
C21A C 0.5449(7) 0.3099(2) 0.4417(9) 0.0326(11) Uani 0.413(10) 1 d . . P A 2
H21A H 0.491951 0.331691 0.460248 0.039 Uiso 0.413(10) 1 calc R U P A 2
C20A C 0.5270(9) 0.2622(3) 0.4551(9) 0.0441(15) Uani 0.413(10) 1 d . . P A 2
H20A H 0.459485 0.253030 0.478617 0.053 Uiso 0.413(10) 1 calc R U P A 2
C97 C 0.9885(5) 0.24553(16) 0.6296(6) 0.0657(14) Uani 0.5 1 d . U P B -1
H97 H 0.898405 0.244999 0.610979 0.079 Uiso 0.5 1 calc R U P B -1
C94 C 1.2390(5) 0.24441(19) 0.6750(8) 0.0754(17) Uani 0.5 1 d . U P B -1
H94 H 1.328144 0.244661 0.690287 0.091 Uiso 0.5 1 calc R U P B -1
C95 C 1.2111(5) 0.22146(17) 0.7710(9) 0.086(2) Uani 0.5 1 d . U P B -1
H95 H 1.278335 0.204777 0.847637 0.103 Uiso 0.5 1 calc R U P B -1
C98 C 1.0192(5) 0.26759(16) 0.5364(7) 0.0666(15) Uani 0.5 1 d . U P B -1
H98 H 0.952715 0.283289 0.456668 0.080 Uiso 0.5 1 calc R U P B -1
C96 C 1.0845(6) 0.2231(2) 0.7539(10) 0.098(2) Uani 0.5 1 d . U P B -1
H96 H 1.061846 0.210015 0.821550 0.118 Uiso 0.5 1 calc R U P B -1
C93 C 1.1455(6) 0.2668(2) 0.5590(7) 0.0744(16) Uani 0.5 1 d . U P B -1
C99 C 1.1805(10) 0.2921(3) 0.4468(12) 0.143(4) Uani 0.5 1 d . U P B -1
H99A H 1.276240 0.290190 0.479224 0.215 Uiso 0.5 1 calc R U P B -1
H99B H 1.153635 0.324962 0.437623 0.215 Uiso 0.5 1 calc R U P B -1
H99C H 1.133176 0.276578 0.354924 0.215 Uiso 0.5 1 calc R U P B -1

loop_
_atom_site_aniso_label
_atom_site_aniso_U_11
_atom_site_aniso_U_22
_atom_site_aniso_U_33
_atom_site_aniso_U_23
_atom_site_aniso_U_13
_atom_site_aniso_U_12
Fe1 0.01240(6) 0.01873(7) 0.01348(6) 0.00384(5) 0.00517(5) 0.00079(5)
O1 0.0190(3) 0.0203(4) 0.0213(4) 0.0067(3) 0.0025(3) 0.0031(3)
O2 0.0159(3) 0.0378(5) 0.0211(4) 0.0035(4) 0.0042(3) 0.0011(3)
N2 0.0185(4) 0.0214(4) 0.0169(4) 0.0073(3) 0.0094(3) 0.0040(3)
N1 0.0149(3) 0.0170(4) 0.0203(4) 0.0023(3) 0.0075(3) 0.0013(3)
N3 0.0152(3) 0.0234(4) 0.0166(4) 0.0028(3) 0.0061(3) -0.0011(3)
O3 0.0547(8) 0.0447(7) 0.0497(7) -0.0150(6) 0.0372(7) -0.0038(6)
C4 0.0134(4) 0.0178(4) 0.0178(4) 0.0035(3) 0.0043(3) -0.0004(3)
C2 0.0145(4) 0.0175(4) 0.0172(4) 0.0050(3) 0.0075(3) 0.0014(3)
C22 0.0160(4) 0.0189(4) 0.0195(4) 0.0017(3) 0.0025(3) 0.0017(3)
C28 0.0157(4) 0.0199(4) 0.0161(4) 0.0004(3) 0.0059(3) -0.0009(3)
C6 0.0178(4) 0.0204(4) 0.0171(4) 0.0009(3) 0.0043(3) 0.0024(3)
C30 0.0161(4) 0.0243(5) 0.0172(4) 0.0029(4) 0.0084(3) 0.0011(3)
C1 0.0125(4) 0.0168(4) 0.0169(4) 0.0037(3) 0.0062(3) 0.0011(3)
C5 0.0130(4) 0.0186(4) 0.0184(4) 0.0043(3) 0.0049(3) -0.0001(3)
C10 0.0186(4) 0.0174(4) 0.0295(6) 0.0031(4) 0.0036(4) 0.0032(3)
C29 0.0234(5) 0.0190(4) 0.0195(4) 0.0051(3) 0.0080(4) -0.0007(4)
C11 0.0231(5) 0.0231(5) 0.0228(5) 0.0103(4) 0.0103(4) 0.0051(4)
C3 0.0154(4) 0.0163(4) 0.0193(4) 0.0037(3) 0.0073(3) 0.0008(3)
C16 0.0225(5) 0.0163(4) 0.0250(5) 0.0047(4) 0.0095(4) 0.0009(3)
C31 0.0233(5) 0.0291(6) 0.0236(5) -0.0007(4) 0.0122(4) -0.0016(4)
C23 0.0220(5) 0.0212(5) 0.0306(6) 0.0010(4) 0.0033(4) -0.0024(4)
C9 0.0222(5) 0.0224(5) 0.0460(8) -0.0033(5) 0.0135(5) 0.0040(4)
C7 0.0426(8) 0.0275(6) 0.0206(5) -0.0038(4) 0.0078(5) 0.0062(5)
C15 0.0275(5) 0.0299(6) 0.0235(5) 0.0061(4) 0.0168(4) 0.0031(4)
C27 0.0207(5) 0.0340(6) 0.0191(5) 0.0045(4) 0.0027(4) 0.0012(4)
C8 0.0297(6) 0.0228(5) 0.0313(6) -0.0047(5) 0.0095(5) 0.0032(4)
C12 0.0301(6) 0.0357(7) 0.0248(6) 0.0129(5) 0.0045(5) 0.0078(5)
C26 0.0299(6) 0.0454(8) 0.0184(5) 0.0023(5) 0.0021(5) 0.0093(6)
C25 0.0325(7) 0.0337(7) 0.0261(6) -0.0075(5) -0.0051(5) 0.0103(5)
C14 0.0461(8) 0.0388(7) 0.0196(5) 0.0056(5) 0.0165(5) 0.0028(6)
C24 0.0285(6) 0.0221(5) 0.0365(7) -0.0058(5) -0.0029(5) -0.0002(5)
C13 0.0519(9) 0.0421(8) 0.0192(5) 0.0124(5) 0.0113(6) 0.0059(7)
C19 0.0506(10) 0.0180(6) 0.0617(11) 0.0083(6) 0.0250(9) -0.0009(6)
C21 0.0225(13) 0.0224(11) 0.0353(16) 0.0070(13) 0.0150(13) -0.0017(9)
C17 0.0265(14) 0.0207(9) 0.0379(16) 0.0026(9) 0.0154(13) 0.0008(8)
C20 0.0358(19) 0.0200(12) 0.058(3) 0.0115(17) 0.028(2) -0.0014(12)
C18 0.0335(16) 0.0195(10) 0.058(2) -0.0010(12) 0.0200(16) 0.0016(10)
C17A 0.066(5) 0.0203(15) 0.051(3) 0.0062(17) 0.045(4) 0.0083(19)
C18A 0.092(6) 0.0167(15) 0.058(4) 0.0020(19) 0.050(4) 0.010(2)
C21A 0.034(3) 0.0203(15) 0.049(3) 0.003(2) 0.024(3) -0.0028(17)
C20A 0.050(4) 0.031(2) 0.052(4) 0.006(3) 0.024(3) -0.015(2)
C97 0.045(2) 0.040(2) 0.091(4) -0.007(2) 0.014(2) 0.0062(16)
C94 0.045(2) 0.051(3) 0.116(4) -0.031(3) 0.025(3) -0.0006(19)
C95 0.045(2) 0.038(2) 0.144(5) -0.010(3) 0.017(3) 0.0029(18)
C98 0.045(2) 0.041(2) 0.089(4) -0.022(2) 0.010(2) 0.0032(16)
C96 0.052(3) 0.067(3) 0.164(6) 0.027(4) 0.040(4) -0.003(2)
C93 0.061(3) 0.054(3) 0.098(4) -0.029(3) 0.028(3) -0.005(2)
C99 0.132(7) 0.082(5) 0.182(9) 0.068(6) 0.044(7) 0.008(5)

loop_
_atom_type_symbol
_atom_type_description
_atom_type_scat_dispersion_real
_atom_type_scat_dispersion_imag
_atom_type_scat_source
C C 0.0033 0.0016 'International Tables Vol C Tables 4.2.6.8 and 6.1.1.4'
H H 0.0000 0.0000 'International Tables Vol C Tables 4.2.6.8 and 6.1.1.4'
Fe Fe 0.3463 0.8444 'International Tables Vol C Tables 4.2.6.8 and 6.1.1.4'
N N 0.0061 0.0033 'International Tables Vol C Tables 4.2.6.8 and 6.1.1.4'
O O 0.0106 0.0060 'International Tables Vol C Tables 4.2.6.8 and 6.1.1.4'

loop_
_exptl_crystal_face_index_h
_exptl_crystal_face_index_k
_exptl_crystal_face_index_l
_exptl_crystal_face_perp_dist
12 15 -13 0.0915
-8 -11 14 0.1101
-14 -17 7 0.0712
12 18 1 0.0779
10 3 7 0.1047
-8 -34 6 0.0646
3 39 -4 0.0558
6 38 -2 0.0632
-1 -38 5 0.0564
0 40 0 0.0604
13 -13 1 0.0743
-11 -12 -4 0.0798
-15 13 7 0.0852
15 6 -1 0.0676
-16 -9 7 0.0726
10 26 -10 0.0763
6 33 -8 0.0675
-6 -33 8 0.0626
0 -37 5 0.0561
7 -37 -4 0.0864
-7 37 4 0.0779
9 -31 -8 0.0998
-3 33 9 0.1045
12 -11 -13 0.1131
-16 2 8 0.0798
1 -1 -2 0.0029
-1 -2 0 0.0404
1 2 0 0.0680
2 40 -2 0.0469

loop_
_geom_angle_atom_site_label_1
_geom_angle_atom_site_label_2
_geom_angle_atom_site_label_3
_geom_angle
_geom_angle_site_symmetry_1
_geom_angle_site_symmetry_3
_geom_angle_publ_flag
C31 Fe1 C30 92.78(6) . . ?
C31 Fe1 N3 94.79(5) . . ?
C30 Fe1 N3 100.39(5) . . ?
C31 Fe1 C3 96.73(5) . . ?
C30 Fe1 C3 116.94(5) . . ?
N3 Fe1 C3 140.15(4) . . ?
C31 Fe1 C4 96.27(5) . . ?
C30 Fe1 C4 156.84(5) . . ?
N3 Fe1 C4 100.05(4) . . ?
C3 Fe1 C4 40.83(4) . . ?
C31 Fe1 C2 130.99(5) . . ?
C30 Fe1 C2 91.06(4) . . ?
N3 Fe1 C2 132.34(4) . . ?
C3 Fe1 C2 40.25(4) . . ?
C4 Fe1 C2 66.99(4) . . ?
C31 Fe1 C1 161.65(5) . . ?
C30 Fe1 C1 101.91(5) . . ?
N3 Fe1 C1 93.33(4) . . ?
C3 Fe1 C1 66.88(4) . . ?
C4 Fe1 C1 66.07(4) . . ?
C2 Fe1 C1 39.04(4) . . ?
C31 Fe1 C5 128.66(5) . . ?
C30 Fe1 C5 138.55(5) . . ?
N3 Fe1 C5 79.30(4) . . ?
C3 Fe1 C5 63.81(4) . . ?
C4 Fe1 C5 37.35(4) . . ?
C2 Fe1 C5 62.79(4) . . ?
C1 Fe1 C5 37.60(4) . . ?
C2 N2 C15 115.88(9) . . ?
C2 N2 C11 119.88(10) . . ?
C15 N2 C11 114.12(9) . . ?
C1 N1 C10 117.25(9) . . ?
C1 N1 C6 116.77(9) . . ?
C10 N1 C6 110.66(9) . . ?
C28 N3 Fe1 172.64(10) . . ?
C3 C4 C5 109.09(9) . . ?
C3 C4 C22 127.68(10) . . ?
C5 C4 C22 121.38(9) . . ?
C3 C4 Fe1 68.31(6) . . ?
C5 C4 Fe1 82.96(6) . . ?
C22 C4 Fe1 127.69(8) . . ?
N2 C2 C3 127.85(9) . . ?
N2 C2 C1 123.34(10) . . ?
C3 C2 C1 108.80(9) . . ?
N2 C2 Fe1 126.77(7) . . ?
C3 C2 Fe1 67.22(6) . . ?
C1 C2 Fe1 73.20(6) . . ?
C27 C22 C23 118.53(12) . . ?
C27 C22 C4 119.85(11) . . ?
C23 C22 C4 121.49(11) . . ?
N3 C28 C29 177.26(12) . . ?
N1 C6 C7 110.58(10) . . ?
O2 C30 Fe1 175.53(11) . . ?
N1 C1 C2 125.38(9) . . ?
N1 C1 C5 125.92(9) . . ?
C2 C1 C5 107.37(9) . . ?
N1 C1 Fe1 129.20(7) . . ?
C2 C1 Fe1 67.76(6) . . ?
C5 C1 Fe1 78.59(6) . . ?
O1 C5 C4 126.25(10) . . ?
O1 C5 C1 129.15(10) . . ?
C4 C5 C1 104.28(8) . . ?
O1 C5 Fe1 135.41(8) . . ?
C4 C5 Fe1 59.69(5) . . ?
C1 C5 Fe1 63.81(5) . . ?
N1 C10 C9 110.36(11) . . ?
N2 C11 C12 109.45(11) . . ?
C2 C3 C4 107.43(9) . . ?
C2 C3 C16 125.00(10) . . ?
C4 C3 C16 125.65(10) . . ?
C2 C3 Fe1 72.52(6) . . ?
C4 C3 Fe1 70.86(6) . . ?
C16 C3 Fe1 134.37(8) . . ?
C21A C16 C17A 118.2(4) . . ?
C17 C16 C21 117.8(2) . . ?
C21A C16 C3 120.6(3) . . ?
C17 C16 C3 124.80(16) . . ?
C17A C16 C3 121.1(2) . . ?
C21 C16 C3 117.1(2) . . ?
O3 C31 Fe1 179.33(13) . . ?
C24 C23 C22 120.39(14) . . ?
C10 C9 C8 111.78(11) . . ?
C6 C7 C8 111.27(11) . . ?
N2 C15 C14 110.52(11) . . ?
C26 C27 C22 120.79(14) . . ?
C7 C8 C9 109.44(12) . . ?
C13 C12 C11 110.35(13) . . ?
C25 C26 C27 120.18(15) . . ?
C24 C25 C26 119.64(13) . . ?
C15 C14 C13 111.22(13) . . ?
C25 C24 C23 120.45(14) . . ?
C12 C13 C14 110.71(12) . . ?
C18 C19 C20 120.3(3) . . ?
C20A C19 C18A 116.8(4) . . ?
C20 C21 C16 120.4(4) . . ?
C16 C17 C18 121.4(3) . . ?
C21 C20 C19 118.7(4) . . ?
C19 C18 C17 120.7(3) . . ?
C18A C17A C16 118.4(4) . . ?
C17A C18A C19 120.4(4) . . ?
C16 C21A C20A 122.4(6) . . ?
C19 C20A C21A 123.6(7) . . ?
C98 C97 C96 123.2(5) . . ?
C93 C94 C95 123.4(5) . . ?
C96 C95 C94 118.6(6) . . ?
C93 C98 C97 118.8(6) . . ?
C95 C96 C97 116.5(8) . . ?
C98 C93 C94 119.3(7) . . ?
C98 C93 C99 118.5(7) . . ?
C94 C93 C99 122.2(6) . . ?

loop_
_geom_bond_atom_site_label_1
_geom_bond_atom_site_label_2
_geom_bond_distance
_geom_bond_site_symmetry_2
_geom_bond_publ_flag
Fe1 C31 1.7825(13) . ?
Fe1 C30 1.7843(11) . ?
Fe1 N3 1.9542(10) . ?
Fe1 C3 2.0557(11) . ?
Fe1 C4 2.0900(10) . ?
Fe1 C2 2.1266(11) . ?
Fe1 C1 2.1995(11) . ?
Fe1 C5 2.4027(11) . ?
O1 C5 1.2383(13) . ?
O2 C30 1.1552(14) . ?
N2 C2 1.4010(14) . ?
N2 C15 1.4643(15) . ?
N2 C11 1.4661(15) . ?
N1 C1 1.3955(14) . ?
N1 C10 1.4672(15) . ?
N1 C6 1.4697(14) . ?
N3 C28 1.1450(14) . ?
O3 C31 1.1454(17) . ?
C4 C3 1.4464(15) . ?
C4 C5 1.4688(16) . ?
C4 C22 1.4780(16) . ?
C2 C3 1.4406(16) . ?
C2 C1 1.4470(14) . ?
C22 C27 1.3953(18) . ?
C22 C23 1.3996(17) . ?
C28 C29 1.4518(15) . ?
C6 C7 1.5197(18) . ?
C1 C5 1.4955(15) . ?
C10 C9 1.520(2) . ?
C11 C12 1.5206(19) . ?
C3 C16 1.4880(15) . ?
C16 C21A 1.318(6) . ?
C16 C17 1.382(3) . ?
C16 C17A 1.419(5) . ?
C16 C21 1.442(4) . ?
C23 C24 1.394(2) . ?
C9 C8 1.526(2) . ?
C7 C8 1.526(2) . ?
C15 C14 1.522(2) . ?
C27 C26 1.3903(19) . ?
C12 C13 1.517(2) . ?
C26 C25 1.389(3) . ?
C25 C24 1.383(3) . ?
C14 C13 1.530(2) . ?
C19 C20A 1.271(10) . ?
C19 C18 1.354(5) . ?
C19 C20 1.429(6) . ?
C19 C18A 1.461(9) . ?
C21 C20 1.392(6) . ?
C17 C18 1.398(4) . ?
C17A C18A 1.394(6) . ?
C21A C20A 1.398(9) . ?
C97 C98 1.355(9) . ?
C97 C96 1.422(9) . ?
C94 C93 1.363(9) . ?
C94 C95 1.374(10) . ?
C95 C96 1.368(8) . ?
C98 C93 1.344(8) . ?
C93 C99 1.601(12) . ?

loop_
_geom_torsion_atom_site_label_1
_geom_torsion_atom_site_label_2
_geom_torsion_atom_site_label_3
_geom_torsion_atom_site_label_4
_geom_torsion
_geom_torsion_site_symmetry_1
_geom_torsion_site_symmetry_2
_geom_torsion_site_symmetry_3
_geom_torsion_site_symmetry_4
_geom_torsion_publ_flag
C15 N2 C2 C3 -117.05(13) . . . . ?
C11 N2 C2 C3 26.32(16) . . . . ?
C15 N2 C2 C1 61.32(14) . . . . ?
C11 N2 C2 C1 -155.31(10) . . . . ?
C15 N2 C2 Fe1 154.74(9) . . . . ?
C11 N2 C2 Fe1 -61.89(13) . . . . ?
C3 C4 C22 C27 -136.07(13) . . . . ?
C5 C4 C22 C27 61.15(15) . . . . ?
Fe1 C4 C22 C27 -45.70(15) . . . . ?
C3 C4 C22 C23 48.09(17) . . . . ?
C5 C4 C22 C23 -114.69(13) . . . . ?
Fe1 C4 C22 C23 138.47(10) . . . . ?
C1 N1 C6 C7 -161.67(11) . . . . ?
C10 N1 C6 C7 60.75(13) . . . . ?
C10 N1 C1 C2 -174.39(10) . . . . ?
C6 N1 C1 C2 50.84(14) . . . . ?
C10 N1 C1 C5 -9.25(15) . . . . ?
C6 N1 C1 C5 -144.02(10) . . . . ?
C10 N1 C1 Fe1 96.75(11) . . . . ?
C6 N1 C1 Fe1 -38.02(13) . . . . ?
N2 C2 C1 N1 0.19(16) . . . . ?
C3 C2 C1 N1 178.83(9) . . . . ?
Fe1 C2 C1 N1 -123.17(10) . . . . ?
N2 C2 C1 C5 -167.24(9) . . . . ?
C3 C2 C1 C5 11.40(11) . . . . ?
Fe1 C2 C1 C5 69.40(7) . . . . ?
N2 C2 C1 Fe1 123.36(10) . . . . ?
C3 C2 C1 Fe1 -58.00(7) . . . . ?
C3 C4 C5 O1 -169.43(11) . . . . ?
C22 C4 C5 O1 -3.79(17) . . . . ?
Fe1 C4 C5 O1 126.46(11) . . . . ?
C3 C4 C5 C1 16.66(11) . . . . ?
C22 C4 C5 C1 -177.70(10) . . . . ?
Fe1 C4 C5 C1 -47.44(7) . . . . ?
C3 C4 C5 Fe1 64.10(7) . . . . ?
C22 C4 C5 Fe1 -130.26(11) . . . . ?
N1 C1 C5 O1 2.00(18) . . . . ?
C2 C1 C5 O1 169.35(11) . . . . ?
Fe1 C1 C5 O1 -128.54(12) . . . . ?
N1 C1 C5 C4 175.67(10) . . . . ?
C2 C1 C5 C4 -16.99(11) . . . . ?
Fe1 C1 C5 C4 45.12(7) . . . . ?
N1 C1 C5 Fe1 130.54(11) . . . . ?
C2 C1 C5 Fe1 -62.12(7) . . . . ?
C1 N1 C10 C9 162.41(10) . . . . ?
C6 N1 C10 C9 -60.23(13) . . . . ?
C2 N2 C11 C12 157.01(11) . . . . ?
C15 N2 C11 C12 -59.02(14) . . . . ?
N2 C2 C3 C4 177.60(10) . . . . ?
C1 C2 C3 C4 -0.96(12) . . . . ?
Fe1 C2 C3 C4 -62.67(7) . . . . ?
N2 C2 C3 C16 12.68(17) . . . . ?
C1 C2 C3 C16 -165.88(10) . . . . ?
Fe1 C2 C3 C16 132.41(11) . . . . ?
N2 C2 C3 Fe1 -119.73(11) . . . . ?
C1 C2 C3 Fe1 61.71(7) . . . . ?
C5 C4 C3 C2 -10.15(12) . . . . ?
C22 C4 C3 C2 -174.64(11) . . . . ?
Fe1 C4 C3 C2 63.75(7) . . . . ?
C5 C4 C3 C16 154.64(11) . . . . ?
C22 C4 C3 C16 -9.84(18) . . . . ?
Fe1 C4 C3 C16 -131.45(11) . . . . ?
C5 C4 C3 Fe1 -73.91(7) . . . . ?
C22 C4 C3 Fe1 121.61(12) . . . . ?
C2 C3 C16 C21A 70.0(5) . . . . ?
C4 C3 C16 C21A -92.2(5) . . . . ?
Fe1 C3 C16 C21A 169.9(4) . . . . ?
C2 C3 C16 C17 -139.2(2) . . . . ?
C4 C3 C16 C17 58.6(3) . . . . ?
Fe1 C3 C16 C17 -39.3(3) . . . . ?
C2 C3 C16 C17A -106.6(5) . . . . ?
C4 C3 C16 C17A 91.1(5) . . . . ?
Fe1 C3 C16 C17A -6.7(5) . . . . ?
C2 C3 C16 C21 47.5(2) . . . . ?
C4 C3 C16 C21 -114.7(2) . . . . ?
Fe1 C3 C16 C21 147.4(2) . . . . ?
C27 C22 C23 C24 1.5(2) . . . . ?
C4 C22 C23 C24 177.40(12) . . . . ?
N1 C10 C9 C8 56.82(16) . . . . ?
N1 C6 C7 C8 -57.36(16) . . . . ?
C2 N2 C15 C14 -157.79(11) . . . . ?
C11 N2 C15 C14 56.74(14) . . . . ?
C23 C22 C27 C26 -1.5(2) . . . . ?
C4 C22 C27 C26 -177.47(12) . . . . ?
C6 C7 C8 C9 52.87(18) . . . . ?
C10 C9 C8 C7 -52.79(17) . . . . ?
N2 C11 C12 C13 57.40(15) . . . . ?
C22 C27 C26 C25 0.7(2) . . . . ?
C27 C26 C25 C24 0.1(2) . . . . ?
N2 C15 C14 C13 -52.66(16) . . . . ?
C26 C25 C24 C23 -0.1(2) . . . . ?
C22 C23 C24 C25 -0.7(2) . . . . ?
C11 C12 C13 C14 -55.79(19) . . . . ?
C15 C14 C13 C12 53.44(19) . . . . ?
C17 C16 C21 C20 5.4(4) . . . . ?
C3 C16 C21 C20 179.2(3) . . . . ?
C21 C16 C17 C18 -5.3(4) . . . . ?
C3 C16 C17 C18 -178.5(2) . . . . ?
C16 C21 C20 C19 1.0(5) . . . . ?
C18 C19 C20 C21 -8.0(5) . . . . ?
C20 C19 C18 C17 8.4(5) . . . . ?
C16 C17 C18 C19 -1.6(5) . . . . ?
C21A C16 C17A C18A 1.7(7) . . . . ?
C3 C16 C17A C18A 178.4(4) . . . . ?
C16 C17A C18A C19 0.5(8) . . . . ?
C20A C19 C18A C17A -1.2(8) . . . . ?
C17A C16 C21A C20A -3.3(7) . . . . ?
C3 C16 C21A C20A 180.0(4) . . . . ?
C18A C19 C20A C21A -0.3(8) . . . . ?
C16 C21A C20A C19 2.6(9) . . . . ?
C93 C94 C95 C96 -3.5(9) . . . . ?
C96 C97 C98 C93 2.7(8) . . . . ?
C94 C95 C96 C97 5.2(10) . . . . ?
C98 C97 C96 C95 -5.1(10) . . . . ?
C97 C98 C93 C94 -0.6(7) . . . . ?
C97 C98 C93 C99 178.8(6) . . . . ?
C95 C94 C93 C98 1.1(8) . . . . ?
C95 C94 C93 C99 -178.3(7) . . . . ?

loop_
_exptl_oxdiff_crystal_face_indexfrac_h
_exptl_oxdiff_crystal_face_indexfrac_k
_exptl_oxdiff_crystal_face_indexfrac_l
_exptl_oxdiff_crystal_face_x
_exptl_oxdiff_crystal_face_y
_exptl_oxdiff_crystal_face_z
11.6855 14.9183 -12.8040 0.7091 -0.6734 0.2092
-8.1253 -11.1490 14.4452 -0.7193 0.6825 0.1298
-14.4718 -17.2691 7.2397 -0.5265 0.5008 -0.6871
12.4142 17.6663 0.7167 0.2495 -0.1203 0.9609
9.5188 2.8668 6.5567 -0.2615 0.0333 0.9646
-8.1057 -33.6644 6.4947 -0.8935 0.1182 -0.4331
2.6136 38.6806 -4.2528 0.9570 0.1770 0.2297
5.9047 37.5127 -2.2750 0.8320 0.1535 0.5331
-1.2987 -38.0403 4.8803 -0.9775 -0.1809 -0.1088
-0.4164 40.3306 0.2373 0.8453 0.4585 0.2743
12.7946 -13.3882 1.1608 -0.4255 -0.4497 0.7853
-10.8307 -12.0187 -4.2953 -0.0071 -0.0057 -1.0000
-15.2260 12.6714 7.2479 0.1109 0.8466 -0.5206
14.6911 6.3161 -1.4346 0.0738 -0.3923 0.9169
-15.6440 -9.1174 6.8005 -0.3287 0.6037 -0.7263
9.9248 25.8174 -10.4234 0.8626 -0.4112 0.2948
5.6296 33.3265 -8.3461 0.9757 -0.1283 0.1778
-5.6082 -33.3138 8.3586 -0.9760 0.1284 -0.1756
-0.2110 -37.0942 5.3376 -0.9832 -0.1821 -0.0089
6.7513 -36.5506 -3.5707 -0.6884 -0.7253 -0.0089
-6.7513 36.5506 3.5707 0.6884 0.7253 0.0089
9.3886 -30.8217 -7.7266 -0.4306 -0.9025 -0.0090
-3.3828 32.6228 8.8027 0.3813 0.8005 0.4624
11.7102 -11.1988 -13.4475 0.1821 -0.9832 -0.0090
-15.9980 1.6596 7.9850 -0.1434 0.7779 -0.6118
1.5000 -1.0004 -1.9999 0.0430 -0.1324 -0.0121
-0.5000 -2.0002 0.0000 -0.0383 -0.0080 -0.0465
0.5000 2.0002 -0.0000 0.0383 0.0080 0.0465
2.3318 39.6983 -2.4046 0.9107 0.2700 0.3125
